data_7702462
loop_
_publ_author_name
'Cl\'erac, Rodolphe'
'Cotton, F. Albert'
'Daniels, Lee M.'
'Dunbar, Kim R.'
'Murillo, Carlos A.'
'Wang, Xiaoping'

_publ_section_title
;
 Structural and magnetic properties of Co3(dpa)4Br2&#x200A;&#x2020;
;
_journal_issue 4
_journal_name_full 'Journal of the Chemical Society, Dalton Transactions'
_journal_page_first 386
_journal_paper_doi 10.1039/b007876j
_journal_year 2001
_chemical_compound_source synthesis
_chemical_formula_structural Co3(dpa)4Br2.1.75Tol.0.5Hex
_chemical_formula_sum 'C55.25 H53 Br2 Co3 N12'
_chemical_formula_weight 1221.71
_space_group_IT_number 2
_space_group_name_Hall '-P 1'
_space_group_name_H-M_alt 'P -1'
_symmetry_cell_setting triclinic
_symmetry_space_group_name_H-M 'P -1'
_atom_sites_solution_hydrogens geom
_atom_sites_solution_primary direct
_atom_sites_solution_secondary difmap
_audit_creation_method SHELXL
_cell_angle_alpha 81.049(6)
_cell_angle_beta 82.046(7)
_cell_angle_gamma 62.464(5)
_cell_formula_units_Z 4
_cell_length_a 17.200(5)
_cell_length_b 18.383(6)
_cell_length_c 19.385(6)
_cell_measurement_reflns_used 6372
_cell_measurement_temperature 295(2)
_cell_measurement_theta_max 25.652
_cell_measurement_theta_min 2.332
_cell_volume 5353(3)
_computing_cell_refinement SAINT
_computing_data_collection SMART
_computing_data_reduction SADABS
_computing_structure_refinement 'SHELXL-93 (Sheldrick, 1993)'
_computing_structure_solution 'SHELXS-86 (Sheldrick, 1990)'
_diffrn_ambient_temperature 295(2)
_diffrn_measurement_device 'Bruker SMART 1000'
_diffrn_measurement_method '\w scans'
_diffrn_radiation_monochromator graphite
_diffrn_radiation_source 'normal-focus sealed tube'
_diffrn_radiation_type MoK\a
_diffrn_radiation_wavelength 0.71073
_diffrn_reflns_av_R_equivalents 0.0589
_diffrn_reflns_av_sigmaI/netI 0.1080
_diffrn_reflns_limit_h_max 20
_diffrn_reflns_limit_h_min -18
_diffrn_reflns_limit_k_max 22
_diffrn_reflns_limit_k_min -21
_diffrn_reflns_limit_l_max 20
_diffrn_reflns_limit_l_min -22
_diffrn_reflns_number 30543
_diffrn_reflns_theta_max 25.23
_diffrn_reflns_theta_min 1.56
_exptl_absorpt_coefficient_mu 2.461
_exptl_absorpt_correction_T_max 0.7765
_exptl_absorpt_correction_T_min 0.4275
_exptl_absorpt_correction_type analytical
_exptl_crystal_colour brown
_exptl_crystal_density_diffrn 1.516
_exptl_crystal_description plate
_exptl_crystal_F_000 2478
_exptl_crystal_size_max 0.39
_exptl_crystal_size_mid 0.34
_exptl_crystal_size_min 0.10
_refine_diff_density_max 0.773
_refine_diff_density_min -0.499
_refine_diff_density_rms 0.086
_refine_ls_extinction_method none
_refine_ls_goodness_of_fit_all 1.032
_refine_ls_goodness_of_fit_obs 1.273
_refine_ls_hydrogen_treatment noref
_refine_ls_matrix_type full
_refine_ls_number_parameters 1181
_refine_ls_number_reflns 18590
_refine_ls_number_restraints 5
_refine_ls_restrained_S_all 1.034
_refine_ls_restrained_S_obs 1.276
_refine_ls_R_factor_all 0.1318
_refine_ls_R_factor_obs 0.0527
_refine_ls_shift/esd_max -0.013
_refine_ls_shift/esd_mean 0.000
_refine_ls_structure_factor_coef Fsqd
_refine_ls_weighting_details 'w=1/[\s^2^(Fo^2^)+(0.0441P)^2^] where P=(Fo^2^+2Fc^2^)/3'
_refine_ls_weighting_scheme calc
_refine_ls_wR_factor_all 0.1352
_refine_ls_wR_factor_obs 0.1128
_reflns_number_observed 9083
_reflns_number_total 18590
_reflns_observed_criterion >2sigma(I)
_cod_data_source_file b007876j.txt
_cod_data_source_block 1-1.75C7H8.0.5C6H14_at_295K
_cod_depositor_comments
;
The following automatic conversions were performed:

data item '_refine_ls_weighting_scheme' value 'calc
w=1/[\s^2^(Fo^2^)+(0.0441P)^2^] where P=(Fo^2^+2Fc^2^)/3' was changed
to 'calc'. A new data item '_refine_ls_weighting_details' was created
with the value set to 'w=1/[\s^2^(Fo^2^)+(0.0441P)^2^] where
P=(Fo^2^+2Fc^2^)/3'.

Automatic conversion script
Id: cif_fix_values 6909 2019-04-08 15:41:33Z antanas 
;
_cod_original_cell_volume 5353.5(28)
_cod_original_sg_symbol_H-M P-1
_cod_database_code 7702462

loop_
_symmetry_equiv_pos_as_xyz
'x, y, z'
'-x, -y, -z'

loop_
_atom_site_aniso_label
_atom_site_aniso_U_11
_atom_site_aniso_U_22
_atom_site_aniso_U_33
_atom_site_aniso_U_23
_atom_site_aniso_U_13
_atom_site_aniso_U_12
Co1 0.0546(6) 0.0637(6) 0.0415(6) -0.0138(5) 0.0080(5) -0.0312(5)
Co2 0.0387(5) 0.0445(5) 0.0361(5) -0.0106(4) 0.0031(4) -0.0189(4)
Co3 0.0454(5) 0.0503(6) 0.0455(6) -0.0109(5) 0.0003(5) -0.0212(4)
Br1 0.1081(7) 0.1192(8) 0.0569(5) -0.0152(5) 0.0265(5) -0.0688(6)
Br2 0.0753(5) 0.0710(5) 0.0587(5) -0.0058(4) 0.0122(4) -0.0439(4)
N1 0.062(4) 0.057(4) 0.047(4) 0.000(3) 0.001(3) -0.034(3)
N2 0.041(3) 0.036(3) 0.046(3) -0.001(3) -0.002(3) -0.016(3)
N3 0.045(3) 0.055(4) 0.048(4) -0.013(3) 0.007(3) -0.026(3)
N4 0.045(3) 0.059(4) 0.053(4) -0.013(3) 0.016(3) -0.033(3)
N5 0.041(3) 0.046(3) 0.037(3) -0.010(3) 0.004(3) -0.023(3)
N6 0.031(3) 0.049(3) 0.043(3) -0.012(3) 0.005(3) -0.015(3)
N7 0.069(4) 0.076(4) 0.036(4) -0.001(3) -0.002(3) -0.035(4)
N8 0.052(3) 0.052(4) 0.038(3) -0.009(3) -0.002(3) -0.026(3)
N9 0.043(3) 0.049(4) 0.052(4) -0.012(3) -0.001(3) -0.022(3)
N10 0.054(4) 0.071(4) 0.036(3) -0.019(3) 0.011(3) -0.032(3)
N11 0.043(3) 0.047(3) 0.046(4) -0.016(3) 0.005(3) -0.017(3)
N12 0.041(3) 0.049(3) 0.046(4) -0.006(3) -0.001(3) -0.021(3)
C1 0.082(6) 0.091(7) 0.072(6) -0.015(5) 0.016(5) -0.059(5)
C2 0.105(7) 0.063(6) 0.097(7) -0.015(5) 0.018(6) -0.052(5)
C3 0.094(6) 0.053(5) 0.086(7) -0.013(5) 0.005(6) -0.028(5)
C4 0.067(5) 0.054(5) 0.075(6) -0.013(4) 0.006(4) -0.028(4)
C5 0.050(4) 0.052(4) 0.039(4) 0.006(3) -0.009(4) -0.021(4)
C6 0.045(4) 0.043(4) 0.045(4) -0.015(3) -0.002(4) -0.015(3)
C7 0.053(5) 0.045(4) 0.065(5) -0.003(4) -0.008(4) -0.011(4)
C8 0.045(5) 0.066(6) 0.082(6) -0.016(5) -0.007(4) -0.018(4)
C9 0.043(5) 0.082(6) 0.091(7) -0.025(5) -0.006(5) -0.027(5)
C10 0.058(5) 0.061(5) 0.071(5) -0.019(4) 0.009(4) -0.037(4)
C11 0.057(5) 0.081(6) 0.073(6) -0.017(5) 0.011(5) -0.032(4)
C12 0.047(5) 0.097(7) 0.087(7) -0.025(5) 0.017(5) -0.029(5)
C13 0.047(5) 0.070(5) 0.094(7) -0.020(5) -0.013(5) -0.025(4)
C14 0.049(4) 0.061(5) 0.065(5) -0.022(4) 0.005(4) -0.028(4)
C15 0.043(4) 0.039(4) 0.044(4) -0.007(3) 0.000(4) -0.019(3)
C16 0.039(4) 0.045(4) 0.039(4) -0.005(3) -0.004(3) -0.017(3)
C17 0.048(4) 0.049(4) 0.043(4) -0.015(3) 0.006(3) -0.025(3)
C18 0.055(4) 0.048(4) 0.065(5) -0.021(4) 0.000(4) -0.021(4)
C19 0.068(5) 0.068(5) 0.046(5) -0.029(4) 0.007(4) -0.023(4)
C20 0.034(4) 0.061(4) 0.051(5) -0.014(4) 0.012(3) -0.022(3)
C21 0.100(7) 0.087(6) 0.056(5) -0.001(5) -0.012(5) -0.058(5)
C22 0.134(9) 0.121(8) 0.061(6) 0.022(6) -0.031(6) -0.072(7)
C23 0.123(8) 0.137(9) 0.073(7) 0.017(6) -0.045(6) -0.082(7)
C24 0.088(6) 0.085(6) 0.061(5) -0.003(5) -0.018(5) -0.050(5)
C25 0.056(5) 0.060(5) 0.040(4) -0.013(4) -0.002(4) -0.026(4)
C26 0.043(4) 0.052(4) 0.046(4) -0.010(4) -0.004(4) -0.023(3)
C27 0.086(6) 0.066(5) 0.058(5) -0.022(4) -0.008(4) -0.041(5)
C28 0.104(7) 0.070(6) 0.083(7) -0.028(5) -0.013(6) -0.043(5)
C29 0.099(6) 0.038(5) 0.102(7) -0.006(5) -0.030(6) -0.027(4)
C30 0.065(5) 0.059(5) 0.072(6) 0.002(5) -0.018(4) -0.025(4)
C31 0.070(5) 0.094(6) 0.046(5) -0.029(5) 0.016(4) -0.041(5)
C32 0.085(6) 0.108(8) 0.074(7) -0.054(6) 0.029(6) -0.053(6)
C33 0.083(6) 0.072(6) 0.102(7) -0.049(6) 0.027(6) -0.037(5)
C34 0.071(5) 0.055(5) 0.069(5) -0.026(4) 0.013(4) -0.022(4)
C35 0.048(4) 0.064(5) 0.054(5) -0.023(4) 0.008(4) -0.033(4)
C36 0.039(4) 0.034(4) 0.052(5) -0.015(3) 0.004(4) -0.016(3)
C37 0.047(4) 0.046(4) 0.069(5) -0.010(4) 0.000(4) -0.017(3)
C38 0.051(5) 0.048(5) 0.082(6) 0.002(4) -0.014(5) -0.018(4)
C39 0.073(5) 0.054(5) 0.060(5) 0.003(4) -0.020(5) -0.023(4)
C40 0.061(5) 0.058(5) 0.043(5) -0.004(4) -0.003(4) -0.024(4)
Co4 0.0368(5) 0.0358(5) 0.0474(6) -0.0075(4) 0.0021(4) -0.0129(4)
Co5 0.0305(4) 0.0322(5) 0.0429(5) -0.0089(4) 0.0022(4) -0.0126(4)
Co6 0.0391(5) 0.0472(6) 0.0579(6) -0.0146(5) 0.0013(5) -0.0192(4)
Br3 0.0633(5) 0.0711(5) 0.0634(5) -0.0049(4) -0.0148(4) -0.0241(4)
Br4 0.0559(5) 0.0809(6) 0.0722(6) -0.0208(5) -0.0155(4) -0.0272(4)
N13 0.035(3) 0.031(3) 0.052(4) -0.009(3) -0.001(3) -0.012(2)
N14 0.028(3) 0.033(3) 0.048(3) -0.005(3) -0.004(3) -0.011(2)
N15 0.037(3) 0.035(3) 0.045(3) -0.005(3) -0.006(3) -0.008(2)
N16 0.039(3) 0.037(3) 0.046(3) -0.008(3) 0.002(3) -0.016(3)
N17 0.030(3) 0.037(3) 0.046(3) -0.012(3) -0.001(3) -0.010(2)
N18 0.032(3) 0.040(3) 0.057(4) -0.004(3) -0.009(3) -0.014(2)
N19 0.046(3) 0.039(3) 0.044(4) -0.006(3) 0.003(3) -0.013(3)
N20 0.034(3) 0.044(3) 0.041(3) -0.011(3) 0.007(3) -0.019(2)
N21 0.035(3) 0.050(3) 0.067(4) -0.023(3) 0.005(3) -0.020(3)
N22 0.037(3) 0.039(3) 0.049(4) -0.002(3) 0.000(3) -0.015(2)
N23 0.038(3) 0.032(3) 0.045(3) -0.009(3) 0.002(3) -0.015(2)
N24 0.054(3) 0.051(4) 0.042(3) -0.011(3) 0.003(3) -0.030(3)
C41 0.036(4) 0.045(4) 0.064(5) -0.002(4) -0.009(4) -0.010(3)
C42 0.027(4) 0.068(5) 0.089(6) -0.004(5) 0.002(4) -0.012(4)
C43 0.045(5) 0.072(5) 0.075(6) 0.012(5) 0.006(4) -0.021(4)
C44 0.041(4) 0.054(4) 0.063(5) 0.009(4) -0.003(4) -0.013(4)
C45 0.035(4) 0.029(3) 0.050(4) -0.004(3) 0.002(3) -0.013(3)
C46 0.035(4) 0.043(4) 0.040(4) -0.013(3) 0.005(3) -0.016(3)
C47 0.059(4) 0.049(4) 0.066(5) 0.004(4) -0.015(4) -0.030(4)
C48 0.071(5) 0.038(4) 0.087(6) 0.005(4) -0.011(5) -0.023(4)
C49 0.077(6) 0.055(5) 0.071(6) 0.015(4) -0.021(5) -0.019(4)
C50 0.049(4) 0.062(5) 0.063(5) -0.009(4) -0.010(4) -0.015(4)
C51 0.044(4) 0.053(5) 0.064(5) -0.009(4) -0.009(4) -0.020(4)
C52 0.064(5) 0.063(5) 0.069(5) -0.021(4) -0.003(4) -0.036(4)
C53 0.056(5) 0.043(4) 0.067(5) -0.019(4) 0.005(4) -0.017(4)
C54 0.044(4) 0.035(4) 0.056(4) -0.008(3) 0.001(3) -0.011(3)
C55 0.032(3) 0.039(4) 0.043(4) -0.016(3) 0.009(3) -0.012(3)
C56 0.040(4) 0.030(4) 0.051(4) 0.000(3) 0.006(4) -0.011(3)
C57 0.041(4) 0.049(4) 0.067(5) -0.023(4) 0.004(4) -0.009(3)
C58 0.045(5) 0.059(5) 0.076(6) -0.015(4) 0.013(4) -0.017(4)
C59 0.032(4) 0.067(5) 0.095(7) 0.000(5) 0.001(4) -0.021(4)
C60 0.044(4) 0.058(5) 0.076(6) -0.008(4) -0.004(4) -0.027(4)
C61 0.061(5) 0.059(5) 0.041(4) -0.008(4) -0.001(4) -0.016(4)
C62 0.071(6) 0.076(6) 0.054(5) -0.007(4) 0.008(5) -0.027(5)
C63 0.069(5) 0.090(6) 0.061(6) -0.014(5) 0.028(5) -0.040(5)
C64 0.056(5) 0.071(5) 0.061(5) -0.014(4) 0.014(4) -0.034(4)
C65 0.040(4) 0.031(4) 0.058(5) 0.000(3) -0.001(4) -0.011(3)
C66 0.029(4) 0.051(4) 0.054(5) -0.012(4) 0.008(3) -0.017(3)
C67 0.062(5) 0.055(5) 0.075(6) -0.006(4) 0.009(4) -0.036(4)
C68 0.071(6) 0.060(5) 0.112(8) -0.024(6) 0.014(6) -0.042(5)
C69 0.078(6) 0.075(6) 0.123(9) -0.035(6) 0.000(6) -0.051(5)
C70 0.058(5) 0.085(6) 0.074(6) -0.037(5) 0.004(4) -0.034(4)
C71 0.042(4) 0.049(4) 0.055(5) 0.000(4) 0.001(4) -0.015(3)
C72 0.066(5) 0.042(5) 0.068(6) 0.012(4) 0.001(4) -0.016(4)
C73 0.062(5) 0.032(4) 0.099(7) -0.010(5) 0.004(5) -0.018(4)
C74 0.056(4) 0.039(4) 0.069(5) -0.015(4) 0.007(4) -0.018(3)
C75 0.031(3) 0.037(4) 0.055(5) -0.014(4) 0.009(3) -0.014(3)
C76 0.041(4) 0.039(4) 0.051(5) -0.016(3) 0.004(4) -0.018(3)
C77 0.054(4) 0.053(4) 0.061(5) -0.016(4) 0.011(4) -0.020(4)
C78 0.060(5) 0.063(5) 0.071(6) -0.024(5) 0.017(5) -0.023(4)
C79 0.099(6) 0.093(6) 0.045(5) -0.024(5) 0.018(5) -0.065(6)
C80 0.063(5) 0.073(5) 0.058(5) -0.005(4) -0.002(4) -0.042(4)

loop_
_atom_site_label
_atom_site_type_symbol
_atom_site_fract_x
_atom_site_fract_y
_atom_site_fract_z
_atom_site_U_iso_or_equiv
_atom_site_thermal_displace_type
_atom_site_occupancy
_atom_site_calc_flag
_atom_site_refinement_flags
_atom_site_disorder_group
Co1 Co 0.05513(6) 0.72509(6) 0.09047(5) 0.0517(3) Uani 1 d . -1
Co2 Co -0.00837(5) 0.68034(5) 0.19001(4) 0.0396(2) Uani 1 d . -1
Co3 Co -0.07749(5) 0.62997(5) 0.29381(5) 0.0469(2) Uani 1 d . -1
Br1 Br 0.12607(6) 0.77553(6) -0.02121(4) 0.0905(3) Uani 1 d . -1
Br2 Br -0.14843(5) 0.57717(5) 0.40050(4) 0.0660(2) Uani 1 d . -1
N1 N -0.0240(4) 0.8379(3) 0.1166(3) 0.0534(15) Uani 1 d . -1
N2 N -0.1107(3) 0.7836(3) 0.1834(3) 0.0422(13) Uani 1 d . -1
N3 N -0.1940(3) 0.7258(3) 0.2533(3) 0.0481(14) Uani 1 d . -1
N4 N 0.1410(3) 0.7147(3) 0.1537(3) 0.0501(14) Uani 1 d . -1
N5 N 0.0394(3) 0.7245(3) 0.2460(3) 0.0396(13) Uani 1 d . -1
N6 N -0.0607(3) 0.7200(3) 0.3379(3) 0.0420(13) Uani 1 d . -1
N7 N -0.0402(4) 0.7274(4) 0.0416(3) 0.060(2) Uani 1 d . -1
N8 N -0.0548(3) 0.6370(3) 0.1320(3) 0.0459(13) Uani 1 d . -1
N9 N -0.0701(3) 0.5487(3) 0.2245(3) 0.0469(14) Uani 1 d . -1
N10 N 0.1263(3) 0.6061(3) 0.0790(3) 0.0520(15) Uani 1 d . -1
N11 N 0.0952(3) 0.5772(3) 0.1969(3) 0.0461(14) Uani 1 d . -1
N12 N 0.0565(3) 0.5551(3) 0.3132(3) 0.0453(13) Uani 1 d . -1
C1 C -0.0059(5) 0.9030(5) 0.0965(4) 0.075(2) Uani 1 d . -1
H1A H 0.0468(5) 0.8931(5) 0.0702(4) 0.090 Uiso 1 calc R -1
C2 C -0.0596(6) 0.9820(5) 0.1122(5) 0.085(3) Uani 1 d . -1
H2A H -0.0451(6) 1.0248(5) 0.0953(5) 0.102 Uiso 1 calc R -1
C3 C -0.1356(6) 0.9960(5) 0.1538(4) 0.080(2) Uani 1 d . -1
H3A H -0.1733(6) 1.0488(5) 0.1659(4) 0.096 Uiso 1 calc R -1
C4 C -0.1556(5) 0.9326(4) 0.1771(4) 0.065(2) Uani 1 d . -1
H4A H -0.2068(5) 0.9420(4) 0.2057(4) 0.078 Uiso 1 calc R -1
C5 C -0.0989(4) 0.8520(4) 0.1579(3) 0.048(2) Uani 1 d . -1
C6 C -0.1923(4) 0.7869(4) 0.2035(3) 0.045(2) Uani 1 d . -1
C7 C -0.2709(4) 0.8465(4) 0.1734(4) 0.058(2) Uani 1 d . -1
H7A H -0.2693(4) 0.8859(4) 0.1376(4) 0.070 Uiso 1 calc R -1
C8 C -0.3490(5) 0.8454(5) 0.1976(4) 0.066(2) Uani 1 d . -1
H8A H -0.4006(5) 0.8845(5) 0.1782(4) 0.079 Uiso 1 calc R -1
C9 C -0.3519(5) 0.7881(5) 0.2495(5) 0.070(2) Uani 1 d . -1
H9A H -0.4053(5) 0.7893(5) 0.2681(5) 0.085 Uiso 1 calc R -1
C10 C -0.2745(5) 0.7287(4) 0.2738(4) 0.059(2) Uani 1 d . -1
H10A H -0.2766(5) 0.6869(4) 0.3067(4) 0.071 Uiso 1 calc R -1
C11 C 0.2241(5) 0.6994(4) 0.1292(4) 0.070(2) Uani 1 d . -1
H11A H 0.2395(5) 0.6929(4) 0.0818(4) 0.085 Uiso 1 calc R -1
C12 C 0.2867(5) 0.6927(5) 0.1691(5) 0.079(2) Uani 1 d . -1
H12A H 0.3422(5) 0.6841(5) 0.1491(5) 0.095 Uiso 1 calc R -1
C13 C 0.2657(5) 0.6991(4) 0.2399(5) 0.068(2) Uani 1 d . -1
H13A H 0.3066(5) 0.6955(4) 0.2686(5) 0.082 Uiso 1 calc R -1
C14 C 0.1833(4) 0.7107(4) 0.2671(4) 0.056(2) Uani 1 d . -1
H14A H 0.1691(4) 0.7127(4) 0.3151(4) 0.067 Uiso 1 calc R -1
C15 C 0.1210(4) 0.7195(3) 0.2238(3) 0.042(2) Uani 1 d . -1
C16 C -0.0036(4) 0.7506(4) 0.3090(3) 0.042(2) Uani 1 d . -1
C17 C 0.0047(4) 0.8098(4) 0.3424(3) 0.045(2) Uani 1 d . -1
H17A H 0.0413(4) 0.8330(4) 0.3217(3) 0.054 Uiso 1 calc R -1
C18 C -0.0403(4) 0.8322(4) 0.4041(4) 0.055(2) Uani 1 d . -1
H18A H -0.0337(4) 0.8700(4) 0.4265(4) 0.066 Uiso 1 calc R -1
C19 C -0.0963(5) 0.7996(4) 0.4346(4) 0.062(2) Uani 1 d . -1
H19A H -0.1269(5) 0.8141(4) 0.4777(4) 0.074 Uiso 1 calc R -1
C20 C -0.1053(4) 0.7455(4) 0.3994(3) 0.049(2) Uani 1 d . -1
H20A H -0.1446(4) 0.7249(4) 0.4190(3) 0.059 Uiso 1 calc R -1
C21 C -0.0692(5) 0.7781(5) -0.0160(4) 0.075(2) Uani 1 d . -1
H21A H -0.0452(5) 0.8144(5) -0.0319(4) 0.090 Uiso 1 calc R -1
C22 C -0.1329(6) 0.7805(6) -0.0538(5) 0.101(3) Uani 1 d . -1
H22A H -0.1508(6) 0.8164(6) -0.0943(5) 0.121 Uiso 1 calc R -1
C23 C -0.1686(6) 0.7273(6) -0.0289(5) 0.101(3) Uani 1 d . -1
H23A H -0.2111(6) 0.7264(6) -0.0532(5) 0.121 Uiso 1 calc R -1
C24 C -0.1422(5) 0.6759(5) 0.0310(4) 0.073(2) Uani 1 d . -1
H24A H -0.1661(5) 0.6397(5) 0.0476(4) 0.088 Uiso 1 calc R -1
C25 C -0.0787(4) 0.6783(4) 0.0675(4) 0.051(2) Uani 1 d . -1
C26 C -0.0589(4) 0.5645(4) 0.1547(4) 0.046(2) Uani 1 d . -1
C27 C -0.0469(4) 0.5055(5) 0.1107(4) 0.066(2) Uani 1 d . -1
H27A H -0.0391(4) 0.5164(5) 0.0625(4) 0.079 Uiso 1 calc R -1
C28 C -0.0466(5) 0.4326(5) 0.1381(5) 0.081(3) Uani 1 d . -1
H28A H -0.0385(5) 0.3938(5) 0.1088(5) 0.098 Uiso 1 calc R -1
C29 C -0.0584(5) 0.4167(4) 0.2097(5) 0.079(3) Uani 1 d . -1
H29A H -0.0595(5) 0.3676(4) 0.2294(5) 0.095 Uiso 1 calc R -1
C30 C -0.0684(4) 0.4751(4) 0.2512(4) 0.066(2) Uani 1 d . -1
H30A H -0.0743(4) 0.4638(4) 0.2996(4) 0.079 Uiso 1 calc R -1
C31 C 0.1619(5) 0.5792(5) 0.0150(4) 0.068(2) Uani 1 d . -1
H31A H 0.1482(5) 0.6181(5) -0.0240(4) 0.082 Uiso 1 calc R -1
C32 C 0.2166(5) 0.4988(6) 0.0048(5) 0.084(3) Uani 1 d . -1
H32A H 0.2391(5) 0.4829(6) -0.0398(5) 0.101 Uiso 1 calc R -1
C33 C 0.2372(5) 0.4421(5) 0.0630(5) 0.084(3) Uani 1 d . -1
H33A H 0.2765(5) 0.3873(5) 0.0580(5) 0.101 Uiso 1 calc R -1
C34 C 0.2008(4) 0.4651(4) 0.1287(4) 0.067(2) Uani 1 d . -1
H34A H 0.2141(4) 0.4263(4) 0.1678(4) 0.081 Uiso 1 calc R -1
C35 C 0.1422(4) 0.5497(4) 0.1355(4) 0.052(2) Uani 1 d . -1
C36 C 0.1218(4) 0.5415(4) 0.2620(4) 0.042(2) Uani 1 d . -1
C37 C 0.2100(4) 0.5003(4) 0.2787(4) 0.056(2) Uani 1 d . -1
H37A H 0.2549(4) 0.4917(4) 0.2434(4) 0.067 Uiso 1 calc R -1
C38 C 0.2298(5) 0.4730(4) 0.3471(4) 0.062(2) Uani 1 d . -1
H38A H 0.2881(5) 0.4454(4) 0.3583(4) 0.075 Uiso 1 calc R -1
C39 C 0.1628(5) 0.4867(4) 0.3986(4) 0.064(2) Uani 1 d . -1
H39A H 0.1749(5) 0.4681(4) 0.4452(4) 0.077 Uiso 1 calc R -1
C40 C 0.0769(5) 0.5288(4) 0.3800(4) 0.055(2) Uani 1 d . -1
H40A H 0.0314(5) 0.5393(4) 0.4151(4) 0.066 Uiso 1 calc R -1
Co4 Co 0.53493(5) 0.24144(5) 0.34326(5) 0.0416(2) Uani 1 d . -1
Co5 Co 0.62317(5) 0.21201(5) 0.43433(4) 0.0357(2) Uani 1 d . -1
Co6 Co 0.71882(5) 0.17620(5) 0.52840(5) 0.0476(2) Uani 1 d . -1
Br3 Br 0.43285(5) 0.27878(5) 0.24241(4) 0.0676(2) Uani 1 d . -1
Br4 Br 0.81515(5) 0.13726(5) 0.62738(4) 0.0685(2) Uani 1 d . -1
N13 N 0.4484(3) 0.2283(3) 0.4198(3) 0.0400(13) Uani 1 d . -1
N14 N 0.5654(3) 0.1535(3) 0.4878(3) 0.0370(12) Uani 1 d . -1
N15 N 0.6883(3) 0.0776(3) 0.5494(3) 0.0423(13) Uani 1 d . -1
N16 N 0.5926(3) 0.1201(3) 0.3386(3) 0.0412(13) Uani 1 d . -1
N17 N 0.7061(3) 0.1139(3) 0.3938(3) 0.0390(13) Uani 1 d . -1
N18 N 0.8154(3) 0.1117(3) 0.4532(3) 0.0434(13) Uani 1 d . -1
N19 N 0.6352(3) 0.2490(3) 0.2833(3) 0.0457(14) Uani 1 d . -1
N20 N 0.6805(3) 0.2721(3) 0.3813(3) 0.0393(12) Uani 1 d . -1
N21 N 0.7300(3) 0.2821(3) 0.4819(3) 0.0492(14) Uani 1 d . -1
N22 N 0.4928(3) 0.3582(3) 0.3605(3) 0.0434(13) Uani 1 d . -1
N23 N 0.5371(3) 0.3106(3) 0.4729(3) 0.0386(12) Uani 1 d . -1
N24 N 0.5965(3) 0.2552(3) 0.5790(3) 0.0463(13) Uani 1 d . -1
C41 C 0.3604(4) 0.2673(4) 0.4127(4) 0.052(2) Uani 1 d . -1
H41A H 0.3404(4) 0.2979(4) 0.3703(4) 0.062 Uiso 1 calc R -1
C42 C 0.2998(4) 0.2635(4) 0.4651(4) 0.066(2) Uani 1 d . -1
H42A H 0.2399(4) 0.2918(4) 0.4588(4) 0.079 Uiso 1 calc R -1
C43 C 0.3290(5) 0.2173(5) 0.5270(4) 0.070(2) Uani 1 d . -1
H43A H 0.2889(5) 0.2137(5) 0.5631(4) 0.084 Uiso 1 calc R -1
C44 C 0.4169(4) 0.1764(4) 0.5359(4) 0.058(2) Uani 1 d . -1
H44A H 0.4369(4) 0.1446(4) 0.5779(4) 0.070 Uiso 1 calc R -1
C45 C 0.4772(4) 0.1829(3) 0.4808(3) 0.039(2) Uani 1 d . -1
C46 C 0.6125(4) 0.0829(4) 0.5290(3) 0.040(2) Uani 1 d . -1
C47 C 0.5929(4) 0.0156(4) 0.5455(4) 0.056(2) Uani 1 d . -1
H47A H 0.5402(4) 0.0204(4) 0.5332(4) 0.067 Uiso 1 calc R -1
C48 C 0.6501(5) -0.0567(4) 0.5795(4) 0.067(2) Uani 1 d . -1
H48A H 0.6366(5) -0.1008(4) 0.5914(4) 0.080 Uiso 1 calc R -1
C49 C 0.7300(5) -0.0627(5) 0.5961(4) 0.073(2) Uani 1 d . -1
H49A H 0.7723(5) -0.1117(5) 0.6168(4) 0.087 Uiso 1 calc R -1
C50 C 0.7436(4) 0.0057(5) 0.5809(4) 0.061(2) Uani 1 d . -1
H50A H 0.7957(4) 0.0018(5) 0.5935(4) 0.073 Uiso 1 calc R -1
C51 C 0.5518(4) 0.0830(4) 0.3145(3) 0.054(2) Uani 1 d . -1
H51A H 0.4956(4) 0.1155(4) 0.2997(3) 0.064 Uiso 1 calc R -1
C52 C 0.5892(5) -0.0004(4) 0.3107(4) 0.061(2) Uani 1 d . -1
H52A H 0.5591(5) -0.0241(4) 0.2939(4) 0.074 Uiso 1 calc R -1
C53 C 0.6728(4) -0.0483(4) 0.3325(4) 0.057(2) Uani 1 d . -1
H53A H 0.7001(4) -0.1049(4) 0.3298(4) 0.068 Uiso 1 calc R -1
C54 C 0.7153(4) -0.0127(4) 0.3579(3) 0.048(2) Uani 1 d . -1
H54A H 0.7716(4) -0.0451(4) 0.3726(3) 0.057 Uiso 1 calc R -1
C55 C 0.6740(4) 0.0737(4) 0.3622(3) 0.039(2) Uani 1 d . -1
C56 C 0.7946(4) 0.0882(3) 0.3986(4) 0.043(2) Uani 1 d . -1
C57 C 0.8591(4) 0.0480(4) 0.3461(4) 0.056(2) Uani 1 d . -1
H57A H 0.8438(4) 0.0332(4) 0.3082(4) 0.067 Uiso 1 calc R -1
C58 C 0.9453(4) 0.0305(4) 0.3513(4) 0.064(2) Uani 1 d . -1
H58A H 0.9889(4) 0.0032(4) 0.3173(4) 0.076 Uiso 1 calc R -1
C59 C 0.9657(4) 0.0542(4) 0.4078(4) 0.067(2) Uani 1 d . -1
H59A H 1.0234(4) 0.0422(4) 0.4130(4) 0.080 Uiso 1 calc R -1
C60 C 0.8999(4) 0.0954(4) 0.4559(4) 0.058(2) Uani 1 d . -1
H60A H 0.9140(4) 0.1133(4) 0.4925(4) 0.069 Uiso 1 calc R -1
C61 C 0.6516(5) 0.2331(4) 0.2158(4) 0.058(2) Uani 1 d . -1
H61A H 0.6132(5) 0.2200(4) 0.1972(4) 0.070 Uiso 1 calc R -1
C62 C 0.7218(5) 0.2350(4) 0.1726(4) 0.071(2) Uani 1 d . -1
H62A H 0.7305(5) 0.2233(4) 0.1264(4) 0.085 Uiso 1 calc R -1
C63 C 0.7775(5) 0.2543(5) 0.1995(4) 0.074(2) Uani 1 d . -1
H63A H 0.8239(5) 0.2579(5) 0.1709(4) 0.089 Uiso 1 calc R -1
C64 C 0.7665(4) 0.2685(4) 0.2679(4) 0.062(2) Uani 1 d . -1
H64A H 0.8064(4) 0.2797(4) 0.2863(4) 0.074 Uiso 1 calc R -1
C65 C 0.6942(4) 0.2660(3) 0.3108(4) 0.046(2) Uani 1 d . -1
C66 C 0.7131(4) 0.3117(4) 0.4134(4) 0.046(2) Uani 1 d . -1
C67 C 0.7210(4) 0.3831(4) 0.3838(4) 0.062(2) Uani 1 d . -1
H67A H 0.7064(4) 0.4047(4) 0.3381(4) 0.074 Uiso 1 calc R -1
C68 C 0.7497(5) 0.4202(5) 0.4220(5) 0.077(3) Uani 1 d . -1
H68A H 0.7564(5) 0.4666(5) 0.4018(5) 0.092 Uiso 1 calc R -1
C69 C 0.7691(5) 0.3907(5) 0.4894(6) 0.083(3) Uani 1 d . -1
H69A H 0.7899(5) 0.4157(5) 0.5153(6) 0.100 Uiso 1 calc R -1
C70 C 0.7571(4) 0.3229(5) 0.5184(4) 0.069(2) Uani 1 d . -1
H70A H 0.7681(4) 0.3040(5) 0.5651(4) 0.083 Uiso 1 calc R -1
C71 C 0.4666(4) 0.4193(4) 0.3086(4) 0.052(2) Uani 1 d . -1
H71A H 0.4695(4) 0.4056(4) 0.2638(4) 0.063 Uiso 1 calc R -1
C72 C 0.4360(4) 0.5006(4) 0.3172(4) 0.065(2) Uani 1 d . -1
H72A H 0.4194(4) 0.5411(4) 0.2793(4) 0.077 Uiso 1 calc R -1
C73 C 0.4305(4) 0.5202(4) 0.3835(5) 0.067(2) Uani 1 d . -1
H73A H 0.4071(4) 0.5752(4) 0.3916(5) 0.080 Uiso 1 calc R -1
C74 C 0.4590(4) 0.4601(4) 0.4375(4) 0.056(2) Uani 1 d . -1
H74A H 0.4556(4) 0.4740(4) 0.4823(4) 0.067 Uiso 1 calc R -1
C75 C 0.4936(4) 0.3766(4) 0.4258(4) 0.042(2) Uani 1 d . -1
C76 C 0.5269(4) 0.3116(4) 0.5433(4) 0.043(2) Uani 1 d . -1
C77 C 0.4468(4) 0.3610(4) 0.5790(4) 0.058(2) Uani 1 d . -1
H77A H 0.3986(4) 0.3972(4) 0.5540(4) 0.070 Uiso 1 calc R -1
C78 C 0.4398(5) 0.3558(5) 0.6506(4) 0.067(2) Uani 1 d . -1
H78A H 0.3874(5) 0.3891(5) 0.6745(4) 0.081 Uiso 1 calc R -1
C79 C 0.5122(6) 0.2999(5) 0.6875(4) 0.071(2) Uani 1 d . -1
H79A H 0.5096(6) 0.2959(5) 0.7361(4) 0.085 Uiso 1 calc R -1
C80 C 0.5890(5) 0.2497(4) 0.6488(4) 0.061(2) Uani 1 d . -1
H80A H 0.6368(5) 0.2109(4) 0.6729(4) 0.073 Uiso 1 calc R -1
C1S C -0.4170(10) 0.6476(9) 0.1113(9) 0.108(9) Uiso 0.40 d PG 1
C2S C -0.4305(10) 0.5780(10) 0.1313(10) 0.057(5) Uiso 0.40 d PGD 1
C3S C -0.3726(14) 0.5123(10) 0.1737(13) 0.167(26) Uiso 0.40 d PG 1
C4S C -0.3012(12) 0.5160(10) 0.1960(11) 0.107(9) Uiso 0.40 d PG 1
C5S C -0.2878(10) 0.5856(11) 0.1760(10) 0.067(6) Uiso 0.40 d PG 1
C6S C -0.3457(12) 0.6513(9) 0.1336(11) 0.078(8) Uiso 0.40 d PGD 1
C7S C -0.4751(13) 0.7088(13) 0.0673(11) 0.086(6) Uiso 0.40 d PD 1
C1' C -0.3944(15) 0.6643(8) 0.1121(11) 0.329(23) Uiso 0.60 d PG 2
C2' C -0.4468(10) 0.6269(13) 0.1054(9) 0.114(6) Uiso 0.60 d PG 2
C3' C -0.4281(14) 0.5492(14) 0.1400(12) 0.239(15) Uiso 0.60 d PG 2
C4' C -0.3570(18) 0.5088(9) 0.1812(12) 0.151(15) Uiso 0.60 d PG 2
C5' C -0.3046(11) 0.5461(14) 0.1879(9) 0.194(11) Uiso 0.60 d PG 2
C6' C -0.3233(13) 0.6239(15) 0.1533(11) 0.102(5) Uiso 0.60 d PG 2
C7' C -0.3989(16) 0.7276(17) 0.0789(14) 0.200(10) Uiso 0.60 d P 2
C8S C -0.0116(7) 0.2521(8) 0.3824(7) 0.113(6) Uiso 0.60 d PG 1
C9S C 0.0325(9) 0.2106(7) 0.3240(8) 0.113(6) Uiso 0.60 d PG 1
C10S C 0.1008(9) 0.2239(8) 0.2872(6) 0.168(10) Uiso 0.60 d PG 1
C11S C 0.1251(7) 0.2788(8) 0.3086(7) 0.097(5) Uiso 0.60 d PG 1
C12S C 0.0810(9) 0.3203(7) 0.3669(7) 0.124(6) Uiso 0.60 d PG 1
C13S C 0.0127(8) 0.3070(8) 0.4038(6) 0.128(6) Uiso 0.60 d PG 1
C14S C 0.1906(25) 0.2707(23) 0.2520(23) 0.241(20) Uiso 0.50 d P 1
C8' C 0.0879(10) 0.2038(9) 0.2874(8) 0.076(7) Uiso 0.40 d PG 2
C9' C 0.0397(9) 0.2437(10) 0.3455(8) 0.092(7) Uiso 0.40 d PGD 2
C10' C 0.0591(11) 0.3002(10) 0.3700(8) 0.113(9) Uiso 0.40 d PG 2
C11' C 0.1267(12) 0.3169(10) 0.3362(10) 0.071(6) Uiso 0.40 d PG 2
C12' C 0.1750(11) 0.2771(12) 0.2781(10) 0.155(18) Uiso 0.40 d PG 2
C13' C 0.1556(10) 0.2205(11) 0.2537(8) 0.098(7) Uiso 0.40 d PGD 2
C14' C 0.0715(22) 0.1534(25) 0.2557(19) 0.290(18) Uiso 0.50 d PD 2
C15S C 0.1360(32) -0.0070(30) 0.1804(27) 0.305(21) Uiso 0.50 d P 1
C16S C 0.2122(43) -0.0635(41) 0.1502(35) 0.358(30) Uiso 0.50 d P 1
C17S C 0.2458(27) -0.0931(26) 0.0648(26) 0.217(16) Uiso 0.50 d P 1
C18S C 0.2607(18) -0.0579(18) 0.0095(15) 0.123(8) Uiso 0.50 d P 1
C19S C 0.3363(31) -0.0914(34) -0.0585(25) 0.242(18) Uiso 0.50 d P 1
C20S C 0.4135(23) -0.1320(25) -0.0916(19) 0.210(14) Uiso 0.50 d P 1
C15' C 0.3806(27) -0.0554(24) -0.0803(20) 0.221(15) Uiso 0.50 d P 2
C16' C 0.2984(18) -0.0225(17) -0.0230(15) 0.150(9) Uiso 0.50 d P 2
C17' C 0.1894(36) -0.0337(33) 0.0540(27) 0.223(19) Uiso 0.50 d P 2
C18' C 0.3684(22) -0.1690(20) -0.0444(17) 0.173(11) Uiso 0.50 d P 2
C19' C 0.1658(30) -0.0109(28) 0.0970(32) 0.236(20) Uiso 0.50 d P 2
C20' C 0.2981(19) -0.1359(18) 0.0006(16) 0.148(9) Uiso 0.50 d P 2
C21S C 0.4914(11) 0.4705(10) 0.0292(9) 0.139(9) Uiso 0.50 d PG .
C22S C 0.4161(8) 0.5417(10) 0.0109(9) 0.122(4) Uiso 0.50 d PGD .
C23S C 0.4212(10) 0.5977(8) -0.0445(9) 0.127(7) Uiso 0.50 d PG .
C24S C 0.5015(13) 0.5825(9) -0.0815(7) 0.176(22) Uiso 0.50 d PG .
C25S C 0.5767(9) 0.5113(10) -0.0632(8) 0.113(7) Uiso 0.50 d PG .
C26S C 0.5717(9) 0.4553(8) -0.0078(9) 0.122(4) Uiso 0.50 d PGD .
C27S C 0.4818(21) 0.4105(23) 0.0853(22) 0.242(29) Uiso 0.50 d PD .
C28S C 0.3923(15) 0.1330(12) 0.1465(16) 0.128(10) Uiso 0.40 d PG 1
C29S C 0.4029(22) 0.1082(19) 0.0803(12) 0.272(30) Uiso 0.40 d PG 1
C30S C 0.4043(25) 0.0335(22) 0.0731(12) 0.221(18) Uiso 0.40 d PG 1
C31S C 0.3950(20) -0.0163(15) 0.1322(17) 0.226(20) Uiso 0.40 d PGD 1
C32S C 0.3844(17) 0.0086(15) 0.1984(13) 0.128(10) Uiso 0.40 d PG 1
C33S C 0.3830(17) 0.0833(17) 0.2056(11) 0.162(13) Uiso 0.40 d PG 1
C34S C 0.3567(44) -0.0731(36) 0.1945(27) 0.446(39) Uiso 0.50 d PD 1
C28' C 0.4030(17) -0.0757(12) 0.1781(23) 0.265(7) Uiso 0.60 d PG 2
C29' C 0.4179(18) -0.0363(24) 0.1141(15) 0.265(7) Uiso 0.60 d PG 2
C30' C 0.4131(18) 0.0417(24) 0.1109(15) 0.265(7) Uiso 0.60 d PGD 2
C31' C 0.3934(17) 0.0803(12) 0.1717(25) 0.265(7) Uiso 0.60 d PG 2
C32' C 0.3785(17) 0.0409(23) 0.2356(16) 0.265(7) Uiso 0.60 d PG 2
C33' C 0.3833(16) -0.0372(23) 0.2388(14) 0.265(7) Uiso 0.60 d PG 2
C34' C 0.4200(61) 0.1151(38) 0.0577(33) 0.558(64) Uiso 0.50 d PD 2

loop_
_atom_type_symbol
_atom_type_description
_atom_type_scat_dispersion_real
_atom_type_scat_dispersion_imag
_atom_type_scat_source
C C 0.0033 0.0016 'International Tables Vol C Tables 4.2.6.8 and 6.1.1.4'
H H 0.0000 0.0000 'International Tables Vol C Tables 4.2.6.8 and 6.1.1.4'
N N 0.0061 0.0033 'International Tables Vol C Tables 4.2.6.8 and 6.1.1.4'
Co Co 0.3494 0.9721 'International Tables Vol C Tables 4.2.6.8 and 6.1.1.4'
Br Br -0.2901 2.4595 'International Tables Vol C Tables 4.2.6.8 and 6.1.1.4'

loop_
_geom_angle_atom_site_label_1
_geom_angle_atom_site_label_2
_geom_angle_atom_site_label_3
_geom_angle
_geom_angle_site_symmetry_1
_geom_angle_site_symmetry_3
_geom_angle_publ_flag
Co1 Co2 Co3 178.05(5) . . y
Co2 Co1 Br1 179.89(4) . . y
Co2 Co3 Br2 179.63(4) . . y
N4 Co1 N1 90.0(2) . . y
N1 Co1 N7 90.0(2) . . y
N10 Co1 N1 170.6(2) . . y
N4 Co1 N7 169.8(2) . . y
N4 Co1 N10 88.5(2) . . y
N10 Co1 N7 89.9(2) . . y
N2 Co2 N5 89.3(2) . . y
N2 Co2 N8 90.7(2) . . y
N2 Co2 N11 179.3(2) . . y
N5 Co2 N8 178.6(2) . . y
N5 Co2 N11 90.1(2) . . y
N11 Co2 N8 89.9(2) . . y
N3 Co3 N6 88.3(2) . . y
N9 Co3 N3 92.2(2) . . y
N3 Co3 N12 162.2(2) . . y
N9 Co3 N6 162.4(2) . . y
N12 Co3 N6 83.8(2) . . y
N9 Co3 N12 90.6(2) . . y
N1 Co1 Br1 94.2(2) . . y
N4 Co1 Br1 95.6(2) . . y
N7 Co1 Br1 94.6(2) . . y
N10 Co1 Br1 95.1(2) . . y
N3 Co3 Br2 97.9(2) . . y
N6 Co3 Br2 99.74(14) . . y
N9 Co3 Br2 97.6(2) . . y
N12 Co3 Br2 99.2(2) . . y
N4 Co1 Co2 84.5(2) . . ?
N10 Co1 Co2 85.0(2) . . ?
N1 Co1 Co2 85.7(2) . . ?
N7 Co1 Co2 85.4(2) . . ?
N2 Co2 Co1 89.5(2) . . ?
N5 Co2 Co1 89.6(2) . . ?
N11 Co2 Co1 90.3(2) . . ?
N8 Co2 Co1 89.0(2) . . ?
N2 Co2 Co3 90.9(2) . . ?
N5 Co2 Co3 92.3(2) . . ?
N11 Co2 Co3 89.4(2) . . ?
N8 Co2 Co3 89.0(2) . . ?
N9 Co3 Co2 82.0(2) . . ?
N3 Co3 Co2 82.3(2) . . ?
N12 Co3 Co2 80.70(15) . . ?
N6 Co3 Co2 80.60(14) . . ?
C5 N1 C1 117.1(6) . . ?
C5 N1 Co1 119.8(4) . . ?
C1 N1 Co1 123.0(5) . . ?
C5 N2 C6 123.1(5) . . ?
C5 N2 Co2 117.3(4) . . ?
C6 N2 Co2 119.6(4) . . ?
C10 N3 C6 116.5(6) . . ?
C10 N3 Co3 121.8(5) . . ?
C6 N3 Co3 121.7(4) . . ?
C11 N4 C15 117.0(6) . . ?
C11 N4 Co1 120.9(5) . . ?
C15 N4 Co1 122.1(4) . . ?
C16 N5 C15 123.3(5) . . ?
C16 N5 Co2 119.3(4) . . ?
C15 N5 Co2 117.0(4) . . ?
C20 N6 C16 118.0(5) . . ?
C20 N6 Co3 118.7(4) . . ?
C16 N6 Co3 123.3(4) . . ?
C21 N7 C25 118.3(7) . . ?
C21 N7 Co1 121.3(6) . . ?
C25 N7 Co1 120.3(5) . . ?
C25 N8 C26 122.6(6) . . ?
C25 N8 Co2 118.0(5) . . ?
C26 N8 Co2 119.4(4) . . ?
C26 N9 C30 119.0(6) . . ?
C26 N9 Co3 121.6(4) . . ?
C30 N9 Co3 119.1(5) . . ?
C35 N10 C31 118.4(6) . . ?
C35 N10 Co1 120.0(4) . . ?
C31 N10 Co1 121.6(5) . . ?
C36 N11 C35 124.8(6) . . ?
C36 N11 Co2 117.9(4) . . ?
C35 N11 Co2 116.8(5) . . ?
C40 N12 C36 119.2(6) . . ?
C40 N12 Co3 118.2(4) . . ?
C36 N12 Co3 122.1(4) . . ?
N1 C1 C2 124.8(7) . . ?
C1 C2 C3 117.7(7) . . ?
C4 C3 C2 119.9(7) . . ?
C3 C4 C5 120.3(7) . . ?
N1 C5 N2 115.8(6) . . ?
N1 C5 C4 120.1(6) . . ?
N2 C5 C4 124.0(6) . . ?
N3 C6 N2 116.0(6) . . ?
N3 C6 C7 120.2(6) . . ?
N2 C6 C7 123.8(6) . . ?
C8 C7 C6 119.5(7) . . ?
C9 C8 C7 120.7(7) . . ?
C8 C9 C10 118.1(7) . . ?
C9 C10 N3 124.9(7) . . ?
N4 C11 C12 124.5(7) . . ?
C11 C12 C13 118.3(7) . . ?
C14 C13 C12 118.7(7) . . ?
C13 C14 C15 120.7(7) . . ?
N4 C15 N5 113.5(6) . . ?
N4 C15 C14 120.7(6) . . ?
N5 C15 C14 125.4(6) . . ?
N6 C16 N5 116.3(5) . . ?
N6 C16 C17 119.7(6) . . ?
N5 C16 C17 123.9(6) . . ?
C18 C17 C16 119.9(6) . . ?
C17 C18 C19 120.6(6) . . ?
C20 C19 C18 117.8(6) . . ?
N6 C20 C19 124.0(6) . . ?
N7 C21 C22 124.1(8) . . ?
C23 C22 C21 117.1(8) . . ?
C24 C23 C22 120.5(8) . . ?
C23 C24 C25 119.2(8) . . ?
N7 C25 N8 115.0(6) . . ?
N7 C25 C24 120.6(7) . . ?
N8 C25 C24 124.2(7) . . ?
N9 C26 N8 115.7(6) . . ?
N9 C26 C27 119.8(6) . . ?
N8 C26 C27 124.4(6) . . ?
C28 C27 C26 120.6(7) . . ?
C27 C28 C29 119.6(7) . . ?
C30 C29 C28 118.3(8) . . ?
N9 C30 C29 122.8(7) . . ?
N10 C31 C32 124.0(8) . . ?
C31 C32 C33 117.4(8) . . ?
C32 C33 C34 121.2(8) . . ?
C33 C34 C35 118.5(8) . . ?
N10 C35 N11 116.6(6) . . ?
N10 C35 C34 120.3(6) . . ?
N11 C35 C34 122.9(7) . . ?
N12 C36 N11 115.2(5) . . ?
N12 C36 C37 120.1(6) . . ?
N11 C36 C37 124.4(6) . . ?
C38 C37 C36 120.1(7) . . ?
C39 C38 C37 119.3(7) . . ?
C38 C39 C40 118.7(7) . . ?
N12 C40 C39 122.6(7) . . ?
Co4 Co5 Co6 177.93(5) . . y
Co5 Co4 Br3 178.28(4) . . y
Co5 Co6 Br4 178.40(5) . . y
N16 Co4 N13 89.1(2) . . y
N19 Co4 N13 168.6(2) . . y
N22 Co4 N13 91.1(2) . . y
N16 Co4 N19 89.9(2) . . y
N16 Co4 N22 169.6(2) . . y
N22 Co4 N19 88.0(2) . . y
N14 Co5 N17 90.3(2) . . y
N14 Co5 N20 179.3(2) . . y
N14 Co5 N23 89.2(2) . . y
N20 Co5 N17 90.4(2) . . y
N17 Co5 N23 178.0(2) . . y
N20 Co5 N23 90.1(2) . . y
N15 Co6 N18 88.5(2) . . y
N15 Co6 N21 163.6(2) . . y
N15 Co6 N24 91.2(2) . . y
N18 Co6 N21 87.5(2) . . y
N18 Co6 N24 162.7(2) . . y
N21 Co6 N24 88.0(2) . . y
N13 Co4 Br3 94.97(15) . . y
N16 Co4 Br3 96.11(15) . . y
N19 Co4 Br3 96.4(2) . . y
N22 Co4 Br3 94.2(2) . . y
N15 Co6 Br4 97.02(14) . . y
N18 Co6 Br4 98.15(14) . . y
N21 Co6 Br4 99.3(2) . . y
N24 Co6 Br4 99.1(2) . . y
N16 Co4 Co5 85.52(15) . . ?
N22 Co4 Co5 84.1(2) . . ?
N19 Co4 Co5 84.2(2) . . ?
N13 Co4 Co5 84.49(15) . . ?
N14 Co5 Co4 89.83(15) . . ?
N20 Co5 Co4 90.3(2) . . ?
N17 Co5 Co4 88.53(15) . . ?
N23 Co5 Co4 89.5(2) . . ?
N14 Co5 Co6 89.76(15) . . ?
N20 Co5 Co6 90.1(2) . . ?
N17 Co5 Co6 89.44(15) . . ?
N23 Co5 Co6 92.5(2) . . ?
N15 Co6 Co5 81.56(14) . . ?
N18 Co6 Co5 82.58(14) . . ?
N21 Co6 Co5 82.1(2) . . ?
N24 Co6 Co5 80.2(2) . . ?
C45 N13 C41 118.4(5) . . ?
C45 N13 Co4 120.0(4) . . ?
C41 N13 Co4 121.6(5) . . ?
C46 N14 C45 122.8(5) . . ?
C46 N14 Co5 119.6(4) . . ?
C45 N14 Co5 117.5(4) . . ?
C50 N15 C46 117.6(6) . . ?
C50 N15 Co6 120.9(5) . . ?
C46 N15 Co6 121.5(4) . . ?
C51 N16 C55 119.4(5) . . ?
C51 N16 Co4 121.4(4) . . ?
C55 N16 Co4 119.1(4) . . ?
C55 N17 C56 124.1(5) . . ?
C55 N17 Co5 117.5(4) . . ?
C56 N17 Co5 118.3(4) . . ?
C60 N18 C56 118.0(6) . . ?
C60 N18 Co6 120.9(5) . . ?
C56 N18 Co6 121.0(4) . . ?
C61 N19 C65 117.2(6) . . ?
C61 N19 Co4 121.9(5) . . ?
C65 N19 Co4 120.8(4) . . ?
C66 N20 C65 122.6(5) . . ?
C66 N20 Co5 120.9(4) . . ?
C65 N20 Co5 116.2(4) . . ?
C70 N21 C66 117.4(6) . . ?
C70 N21 Co6 120.8(5) . . ?
C66 N21 Co6 121.7(4) . . ?
C71 N22 C75 118.7(5) . . ?
C71 N22 Co4 121.3(4) . . ?
C75 N22 Co4 120.0(4) . . ?
C76 N23 C75 125.0(5) . . ?
C76 N23 Co5 118.7(4) . . ?
C75 N23 Co5 116.3(4) . . ?
C80 N24 C76 118.8(6) . . ?
C80 N24 Co6 118.2(5) . . ?
C76 N24 Co6 123.0(4) . . ?
N13 C41 C42 122.9(7) . . ?
C43 C42 C41 118.6(6) . . ?
C44 C43 C42 120.3(7) . . ?
C43 C44 C45 119.3(7) . . ?
N13 C45 N14 115.5(6) . . ?
N13 C45 C44 120.5(5) . . ?
N14 C45 C44 123.6(6) . . ?
N14 C46 N15 114.6(5) . . ?
N14 C46 C47 125.2(6) . . ?
N15 C46 C47 119.9(6) . . ?
C48 C47 C46 120.9(6) . . ?
C47 C48 C49 118.2(7) . . ?
C50 C49 C48 117.9(7) . . ?
N15 C50 C49 125.3(7) . . ?
N16 C51 C52 123.2(6) . . ?
C51 C52 C53 118.2(6) . . ?
C54 C53 C52 120.0(6) . . ?
C53 C54 C55 120.3(6) . . ?
N17 C55 N16 116.0(5) . . ?
N17 C55 C54 124.9(6) . . ?
N16 C55 C54 118.9(5) . . ?
N18 C56 N17 116.1(5) . . ?
N18 C56 C57 121.0(6) . . ?
N17 C56 C57 122.6(6) . . ?
C58 C57 C56 119.6(7) . . ?
C57 C58 C59 118.7(7) . . ?
C60 C59 C58 119.1(6) . . ?
N18 C60 C59 123.5(7) . . ?
N19 C61 C62 124.2(7) . . ?
C63 C62 C61 118.1(7) . . ?
C62 C63 C64 120.9(7) . . ?
C63 C64 C65 119.7(7) . . ?
N20 C65 N19 114.8(6) . . ?
N20 C65 C64 125.0(6) . . ?
N19 C65 C64 119.9(6) . . ?
N20 C66 N21 114.7(6) . . ?
N20 C66 C67 124.7(7) . . ?
N21 C66 C67 120.3(6) . . ?
C68 C67 C66 119.7(8) . . ?
C67 C68 C69 120.9(8) . . ?
C68 C69 C70 118.4(8) . . ?
N21 C70 C69 123.1(8) . . ?
N22 C71 C72 124.1(7) . . ?
C71 C72 C73 117.4(7) . . ?
C74 C73 C72 120.6(7) . . ?
C73 C74 C75 120.1(7) . . ?
N22 C75 N23 115.6(5) . . ?
N22 C75 C74 118.8(6) . . ?
N23 C75 C74 125.3(6) . . ?
N23 C76 N24 115.8(5) . . ?
N23 C76 C77 122.9(6) . . ?
N24 C76 C77 120.9(6) . . ?
C78 C77 C76 119.9(7) . . ?
C77 C78 C79 119.3(7) . . ?
C78 C79 C80 117.8(7) . . ?
N24 C80 C79 123.1(7) . . ?
C7S C1S C2S 116.7(11) . . ?
C7S C1S C6S 123.3(11) . . ?
C2S C1S C6S 120.0 . . ?
C1S C2S C3S 120.0 . . ?
C2S C3S C4S 120.0 . . ?
C5S C4S C3S 120.0 . . ?
C4S C5S C6S 120.0 . . ?
C5S C6S C1S 120.0 . . ?
C7' C1' C2' 125.6(23) . . ?
C7' C1' C6' 114.0(23) . . ?
C2' C1' C6' 120.0 . . ?
C3' C2' C1' 120.0 . . ?
C4' C3' C2' 120.0 . . ?
C5' C4' C3' 120.0 . . ?
C6' C5' C4' 120.0 . . ?
C5' C6' C1' 120.0 . . ?
C9S C8S C13S 120.0 . . ?
C10S C9S C8S 120.0 . . ?
C9S C10S C11S 120.0 . . ?
C10S C11S C12S 120.0 . . ?
C10S C11S C14S 95.2(18) . . ?
C12S C11S C14S 144.7(18) . . ?
C13S C12S C11S 120.0 . . ?
C12S C13S C8S 120.0 . . ?
C14' C8' C9' 125.7(11) . . ?
C14' C8' C13' 114.1(11) . . ?
C9' C8' C13' 120.0 . . ?
C8' C9' C10' 120.0 . . ?
C11' C10' C9' 120.0 . . ?
C10' C11' C12' 120.0 . . ?
C11' C12' C13' 120.0 . . ?
C12' C13' C8' 120.0 . . ?
C15S C16S C17S 133.7(58) . . ?
C18S C17S C16S 132.7(40) . . ?
C17S C18S C19S 132.6(37) . . ?
C20S C19S C18S 158.4(38) . . ?
C25S C21S C24S 68.9(13) 2_665 2_665 ?
C25S C21S C26S 66.5(16) 2_665 2_665 ?
C24S C21S C26S 134.9(26) 2_665 2_665 ?
C25S C21S C22S 58.3(20) 2_665 . ?
C24S C21S C22S 127.2(24) 2_665 . ?
C26S C21S C22S 9.8(12) 2_665 . ?
C25S C21S C26S 174.4(25) 2_665 . ?
C24S C21S C26S 112.6(24) 2_665 . ?
C26S C21S C26S 111.3(11) 2_665 . ?
C22S C21S C26S 120.0 . . ?
C25S C21S C27S 60.4(18) 2_665 . ?
C24S C21S C27S 12.5(23) 2_665 . ?
C26S C21S C27S 126.7(15) 2_665 . ?
C22S C21S C27S 118.0(11) . . ?
C26S C21S C27S 121.9(11) . . ?
C25S C21S C23S 128.8(18) 2_665 2_665 ?
C24S C21S C23S 60.2(12) 2_665 2_665 ?
C26S C21S C23S 161.4(25) 2_665 2_665 ?
C22S C21S C23S 171.2(18) . 2_665 ?
C26S C21S C23S 52.4(17) . 2_665 ?
C27S C21S C23S 70.1(16) . 2_665 ?
C25S C21S C21S 123.5(26) 2_665 2_665 ?
C24S C21S C21S 163.9(35) 2_665 2_665 ?
C26S C21S C21S 57.3(12) 2_665 2_665 ?
C22S C21S C21S 66.1(9) . 2_665 ?
C26S C21S C21S 54.1(9) . 2_665 ?
C27S C21S C21S 175.9(17) . 2_665 ?
C23S C21S C21S 105.8(23) 2_665 2_665 ?
C25S C21S C22S 170.2(35) 2_665 2_665 ?
C24S C21S C22S 113.5(22) 2_665 2_665 ?
C26S C21S C22S 109.6(15) 2_665 2_665 ?
C22S C21S C22S 118.6(10) . 2_665 ?
C26S C21S C22S 4.2(13) . 2_665 ?
C27S C21S C22S 123.5(13) . 2_665 ?
C23S C21S C22S 53.5(11) 2_665 2_665 ?
C21S C21S C22S 52.5(12) 2_665 2_665 ?
C26S C22S C25S 116.2(89) 2_665 2_665 ?
C26S C22S C23S 54.9(74) 2_665 . ?
C25S C22S C23S 171.1(20) 2_665 . ?
C26S C22S C21S 72.6(72) 2_665 . ?
C25S C22S C21S 52.8(18) 2_665 . ?
C23S C22S C21S 120.0 . . ?
C26S C22S C21S 25.0(63) 2_665 2_665 ?
C25S C22S C21S 113.5(22) 2_665 2_665 ?
C23S C22S C21S 58.7(8) . 2_665 ?
C21S C22S C21S 61.4(8) . 2_665 ?
C26S C23S C22S 8.9(12) 2_665 . ?
C26S C23S C24S 112.6(11) 2_665 . ?
C22S C23S C24S 120.0 . . ?
C26S C23S C21S 60.2(9) 2_665 2_665 ?
C22S C23S C21S 67.8(9) . 2_665 ?
C24S C23S C21S 52.4(9) . 2_665 ?
C26S C23S C27S 114.5(18) 2_665 2_665 ?
C22S C23S C27S 122.5(14) . 2_665 ?
C24S C23S C27S 7.2(18) . 2_665 ?
C21S C23S C27S 54.8(13) 2_665 2_665 ?
C27S C24S C21S 118.1(74) 2_665 2_665 ?
C27S C24S C25S 77.9(57) 2_665 . ?
C21S C24S C25S 52.8(11) 2_665 . ?
C27S C24S C23S 143.9(72) 2_665 . ?
C21S C24S C23S 67.4(11) 2_665 . ?
C25S C24S C23S 120.0 . . ?
C21S C25S C22S 68.9(13) 2_665 2_665 ?
C21S C25S C27S 70.2(19) 2_665 2_665 ?
C22S C25S C27S 137.9(26) 2_665 2_665 ?
C21S C25S C24S 58.3(10) 2_665 . ?
C22S C25S C24S 127.2(12) 2_665 . ?
C27S C25S C24S 15.0(20) 2_665 . ?
C21S C25S C26S 62.0(11) 2_665 . ?
C22S C25S C26S 8.9(14) 2_665 . ?
C27S C25S C26S 132.0(19) 2_665 . ?
C24S C25S C26S 120.0 . . ?
C22S C26S C23S 116.2(71) 2_665 2_665 ?
C22S C26S C21S 97.6(65) 2_665 2_665 ?
C23S C26S C21S 134.9(28) 2_665 2_665 ?
C22S C26S C25S 54.9(69) 2_665 . ?
C23S C26S C25S 171.2(22) 2_665 . ?
C21S C26S C25S 51.6(10) 2_665 . ?
C22S C26S C21S 150.8(81) 2_665 . ?
C23S C26S C21S 67.4(20) 2_665 . ?
C21S C26S C21S 68.7(10) 2_665 . ?
C25S C26S C21S 120.0 . . ?
C24S C27S C25S 87.0(74) 2_665 2_665 ?
C24S C27S C21S 49.4(69) 2_665 . ?
C25S C27S C21S 49.4(19) 2_665 . ?
C24S C27S C23S 28.9(61) 2_665 2_665 ?
C25S C27S C23S 103.4(30) 2_665 2_665 ?
C21S C27S C23S 55.1(15) . 2_665 ?
C29S C28S C33S 120.0 . . ?
C30S C29S C28S 120.0 . . ?
C29S C30S C31S 120.0 . . ?
C32S C31S C30S 120.0 . . ?
C32S C31S C34S 68.8(25) . . ?
C30S C31S C34S 163.4(26) . . ?
C31S C32S C33S 120.0 . . ?
C31S C32S C34S 64.8(18) . . ?
C33S C32S C34S 165.4(24) . . ?
C32S C33S C28S 120.0 . . ?
C31S C34S C32S 46.4(10) . . ?
C29' C28' C33' 120.0 . . ?
C28' C29' C30' 120.0 . . ?
C31' C30' C29' 120.0 . . ?
C31' C30' C34' 96.9(41) . . ?
C29' C30' C34' 143.1(41) . . ?
C32' C31' C30' 120.0 . . ?
C31' C32' C33' 120.0 . . ?
C32' C33' C28' 120.0 . . ?

loop_
_geom_bond_atom_site_label_1
_geom_bond_atom_site_label_2
_geom_bond_distance
_geom_bond_site_symmetry_2
_geom_bond_publ_flag
Co1 Co2 2.3123(13) . y
Co2 Co3 2.4690(13) . y
Co1 Br1 2.5935(13) . y
Co3 Br2 2.5456(13) . y
Co1 N1 1.984(5) . y
Co1 N4 1.972(5) . y
Co1 N7 1.985(6) . y
Co1 N10 1.984(5) . y
Co2 N2 1.901(5) . y
Co2 N5 1.911(5) . y
Co2 N8 1.911(5) . y
Co2 N11 1.911(5) . y
Co3 N3 2.116(5) . y
Co3 N6 2.123(5) . y
Co3 N9 2.110(5) . y
Co3 N12 2.119(5) . y
N1 C5 1.355(7) . ?
N1 C1 1.359(8) . ?
N2 C5 1.371(7) . ?
N2 C6 1.380(7) . ?
N3 C10 1.365(7) . ?
N3 C6 1.371(8) . ?
N4 C11 1.352(8) . ?
N4 C15 1.361(7) . ?
N5 C16 1.367(7) . ?
N5 C15 1.376(7) . ?
N6 C20 1.348(7) . ?
N6 C16 1.362(7) . ?
N7 C21 1.330(9) . ?
N7 C25 1.350(8) . ?
N8 C25 1.367(8) . ?
N8 C26 1.369(7) . ?
N9 C26 1.345(8) . ?
N9 C30 1.361(8) . ?
N10 C35 1.348(8) . ?
N10 C31 1.362(7) . ?
N11 C36 1.363(8) . ?
N11 C35 1.367(7) . ?
N12 C40 1.345(8) . ?
N12 C36 1.348(7) . ?
C1 C2 1.370(9) . ?
C2 C3 1.373(9) . ?
C3 C4 1.358(9) . ?
C4 C5 1.422(8) . ?
C6 C7 1.420(8) . ?
C7 C8 1.369(9) . ?
C8 C9 1.353(10) . ?
C9 C10 1.363(9) . ?
C11 C12 1.361(10) . ?
C12 C13 1.379(10) . ?
C13 C14 1.371(8) . ?
C14 C15 1.388(8) . ?
C16 C17 1.419(8) . ?
C17 C18 1.342(8) . ?
C18 C19 1.378(8) . ?
C19 C20 1.365(8) . ?
C21 C22 1.381(10) . ?
C22 C23 1.375(11) . ?
C23 C24 1.363(10) . ?
C24 C25 1.402(9) . ?
C26 C27 1.406(8) . ?
C27 C28 1.360(10) . ?
C28 C29 1.381(10) . ?
C29 C30 1.374(9) . ?
C31 C32 1.366(10) . ?
C32 C33 1.374(11) . ?
C33 C34 1.376(10) . ?
C34 C35 1.424(9) . ?
C36 C37 1.405(8) . ?
C37 C38 1.373(9) . ?
C38 C39 1.372(9) . ?
C39 C40 1.385(9) . ?
Co4 Co5 2.3234(13) . y
Co5 Co6 2.4333(13) . y
Co4 Br3 2.6065(13) . y
Co6 Br4 2.5090(13) . y
Co4 N13 2.021(5) . y
Co4 N16 1.989(5) . y
Co4 N19 1.991(5) . y
Co4 N22 1.991(5) . y
Co5 N14 1.892(5) . y
Co5 N17 1.913(4) . y
Co5 N20 1.903(5) . y
Co5 N23 1.915(4) . y
Co6 N15 2.079(5) . y
Co6 N18 2.083(5) . y
Co6 N21 2.096(5) . y
Co6 N24 2.131(5) . y
N13 C45 1.345(7) . ?
N13 C41 1.360(7) . ?
N14 C46 1.364(7) . ?
N14 C45 1.373(7) . ?
N15 C50 1.330(8) . ?
N15 C46 1.371(7) . ?
N16 C51 1.344(7) . ?
N16 C55 1.358(7) . ?
N17 C55 1.356(7) . ?
N17 C56 1.380(7) . ?
N18 C60 1.349(7) . ?
N18 C56 1.351(7) . ?
N19 C61 1.347(7) . ?
N19 C65 1.380(7) . ?
N20 C66 1.361(7) . ?
N20 C65 1.367(8) . ?
N21 C70 1.364(8) . ?
N21 C66 1.369(8) . ?
N22 C71 1.335(7) . ?
N22 C75 1.362(7) . ?
N23 C76 1.354(7) . ?
N23 C75 1.368(7) . ?
N24 C80 1.334(8) . ?
N24 C76 1.358(7) . ?
C41 C42 1.370(8) . ?
C42 C43 1.366(9) . ?
C43 C44 1.364(8) . ?
C44 C45 1.415(8) . ?
C46 C47 1.407(8) . ?
C47 C48 1.367(8) . ?
C48 C49 1.406(9) . ?
C49 C50 1.363(9) . ?
C51 C52 1.373(8) . ?
C52 C53 1.379(8) . ?
C53 C54 1.358(8) . ?
C54 C55 1.420(7) . ?
C56 C57 1.405(8) . ?
C57 C58 1.380(8) . ?
C58 C59 1.381(9) . ?
C59 C60 1.363(9) . ?
C61 C62 1.382(9) . ?
C62 C63 1.350(9) . ?
C63 C64 1.362(9) . ?
C64 C65 1.412(8) . ?
C66 C67 1.407(9) . ?
C67 C68 1.353(9) . ?
C68 C69 1.358(11) . ?
C69 C70 1.379(10) . ?
C71 C72 1.365(8) . ?
C72 C73 1.367(9) . ?
C73 C74 1.355(9) . ?
C74 C75 1.410(8) . ?
C76 C77 1.406(8) . ?
C77 C78 1.370(9) . ?
C78 C79 1.397(10) . ?
C79 C80 1.405(9) . ?
C1S C7S 1.37(2) . ?
C1S C2S 1.39 . ?
C1S C6S 1.39 . ?
C2S C3S 1.39 . ?
C3S C4S 1.39 . ?
C4S C5S 1.39 . ?
C5S C6S 1.39 . ?
C1' C7' 1.21(3) . ?
C1' C2' 1.39 . ?
C1' C6' 1.39 . ?
C2' C3' 1.39 . ?
C3' C4' 1.39 . ?
C4' C5' 1.39 . ?
C5' C6' 1.39 . ?
C8S C9S 1.39 . ?
C8S C13S 1.39 . ?
C9S C10S 1.39 . ?
C10S C11S 1.39 . ?
C11S C12S 1.39 . ?
C11S C14S 1.43(4) . ?
C12S C13S 1.39 . ?
C8' C14' 1.34(4) . ?
C8' C9' 1.39 . ?
C8' C13' 1.39 . ?
C9' C10' 1.39 . ?
C10' C11' 1.39 . ?
C11' C12' 1.39 . ?
C12' C13' 1.39 . ?
C15S C16S 1.36(7) . ?
C16S C17S 1.76(6) . ?
C17S C18S 1.22(5) . ?
C18S C19S 1.69(5) . ?
C19S C20S 1.31(5) . ?
C15' C16' 1.61(4) . ?
C17' C19' 0.94(6) . ?
C18' C20' 1.34(3) . ?
C21S C25S 1.19(3) 2_665 ?
C21S C24S 1.27(2) 2_665 ?
C21S C26S 1.34(3) 2_665 ?
C21S C22S 1.39 . ?
C21S C26S 1.39 . ?
C21S C27S 1.47(4) . ?
C21S C23S 1.48(3) 2_665 ?
C21S C21S 1.54(2) 2_665 ?
C21S C22S 1.60(3) 2_665 ?
C22S C26S 0.24(3) 2_665 ?
C22S C25S 1.27(3) 2_665 ?
C22S C23S 1.39 . ?
C22S C21S 1.60(3) 2_665 ?
C23S C26S 1.27(3) 2_665 ?
C23S C24S 1.39 . ?
C23S C21S 1.48(2) 2_665 ?
C23S C27S 1.70(4) 2_665 ?
C24S C27S 0.36(5) 2_665 ?
C24S C21S 1.27(2) 2_665 ?
C24S C25S 1.39 . ?
C25S C21S 1.19(3) 2_665 ?
C25S C22S 1.27(3) 2_665 ?
C25S C27S 1.36(4) 2_665 ?
C25S C26S 1.39 . ?
C26S C22S 0.24(3) 2_665 ?
C26S C23S 1.27(3) 2_665 ?
C26S C21S 1.34(2) 2_665 ?
C27S C24S 0.36(6) 2_665 ?
C27S C25S 1.36(5) 2_665 ?
C27S C23S 1.70(5) 2_665 ?
C28S C29S 1.39 . ?
C28S C33S 1.39 . ?
C29S C30S 1.39 . ?
C30S C31S 1.39 . ?
C31S C32S 1.39 . ?
C31S C34S 1.74(3) . ?
C32S C33S 1.39 . ?
C32S C34S 1.79(6) . ?
C28' C29' 1.39 . ?
C28' C33' 1.39 . ?
C29' C30' 1.39 . ?
C30' C31' 1.39 . ?
C30' C34' 1.61(3) . ?
C31' C32' 1.39 . ?
C32' C33' 1.39 . ?
